data_1548459
loop_
_publ_author_name
'Wang, Long'
'Dong, Shunxi'
'Daniliuc, Constantin G.'
'Liu, Lei'
'Grimme, Stefan'
'Knitsch, Robert'
'Eckert, Hellmut'
'Hansen, Michael Ryan'
'Kehr, Gerald'
'Erker, Gerhard'

_publ_section_title
;
 Formation of macrocyclic ring systems by carbonylation of trifunctional
 P/B/B frustrated Lewis pairs.
;
_journal_issue 6
_journal_name_full 'Chemical science'
_journal_page_first 1544
_journal_page_last 1550
_journal_paper_doi 10.1039/c7sc04394e
_journal_volume 9
_journal_year 2018
_chemical_formula_sum 'C106 H66 B4 F40 O2 P2'
_chemical_formula_weight 2236.76
_space_group_crystal_system orthorhombic
_space_group_IT_number 33
_space_group_name_Hall 'P 2c -2n'
_space_group_name_H-M_alt 'P n a 21'
_symmetry_space_group_name_Hall 'P 2c -2n'
_symmetry_space_group_name_H-M 'P n a 21'
_atom_sites_solution_hydrogens geom
_audit_update_record
;
2017-05-12 deposited with the CCDC.
2017-12-14 downloaded from the CCDC.
;
_cell_angle_alpha 90
_cell_angle_beta 90
_cell_angle_gamma 90
_cell_formula_units_Z 4
_cell_length_a 23.2043(10)
_cell_length_b 30.9754(12)
_cell_length_c 14.8030(6)
_cell_measurement_reflns_used 9081
_cell_measurement_temperature 100.(2)
_cell_measurement_theta_max 63.1310
_cell_measurement_theta_min 2.8532
_cell_volume 10639.8(8)
_computing_cell_refinement 'SAINT V8.37A (Bruker AXS Inc., 2015)'
_computing_data_collection 'APEX2 v.2014.1.1 (Bruker AXS Inc., 2014)'
_computing_data_reduction 'SAINT V8.37A (Bruker AXS Inc., 2015)'
_computing_molecular_graphics 'XP (Sheldrick, 2014)'
_computing_publication_material 'SHELXL-2014 (Sheldrick, 2014)'
_computing_structure_refinement 'SHELXL-2014/7 (Sheldrick, 2014)'
_computing_structure_solution 'SHELXL-2014 (Sheldrick, 2014)'
_diffrn_ambient_temperature 100.(2)
_diffrn_detector_area_resol_mean 10.4167
_diffrn_measured_fraction_theta_full 0.955
_diffrn_measured_fraction_theta_max 0.955
_diffrn_measurement_device_type 'Bruker D8 Venture PHOTON 100 CMOS'
_diffrn_measurement_method 'omega and phi scans'
_diffrn_radiation_monochromator 'MX mirror'
_diffrn_radiation_type ' Cu K\a'
_diffrn_radiation_wavelength 1.54178
_diffrn_reflns_av_R_equivalents 0.1146
_diffrn_reflns_av_unetI/netI 0.1086
_diffrn_reflns_limit_h_max 25
_diffrn_reflns_limit_h_min -25
_diffrn_reflns_limit_k_max 34
_diffrn_reflns_limit_k_min -33
_diffrn_reflns_limit_l_max 16
_diffrn_reflns_limit_l_min -12
_diffrn_reflns_number 130938
_diffrn_reflns_theta_full 60.00
_diffrn_reflns_theta_max 60.00
_diffrn_reflns_theta_min 2.85
_diffrn_source 'Cu ImS'
_diffrn_source_type 'micro focus tube'
_exptl_absorpt_coefficient_mu 1.430
_exptl_absorpt_correction_T_max 0.94
_exptl_absorpt_correction_T_min 0.83
_exptl_absorpt_correction_type multi-scan
_exptl_absorpt_process_details
;
Bruker AXS (2014). SADABS, Version 2014/2, Bruker AXS Inc., Madison, Wisconsin,
USA.
;
_exptl_crystal_colour colourless
_exptl_crystal_density_diffrn 1.396
_exptl_crystal_density_method 'not measured'
_exptl_crystal_description needle
_exptl_crystal_F_000 4512
_exptl_crystal_size_max 0.173
_exptl_crystal_size_mid 0.064
_exptl_crystal_size_min 0.046
_refine_diff_density_max 0.578
_refine_diff_density_min -0.465
_refine_ls_abs_structure_details
;

Flack x determined using 2887 quotients [(I+)-(I-)]/[(I+)+(I-)]
(Parsons, Flack and Wagner, Acta Cryst. B69 (2013) 249-259).
;
_refine_ls_abs_structure_Flack 0.05(2)
_refine_ls_extinction_method none
_refine_ls_goodness_of_fit_ref 1.161
_refine_ls_hydrogen_treatment constr
_refine_ls_matrix_type full
_refine_ls_number_parameters 1399
_refine_ls_number_reflns 12974
_refine_ls_number_restraints 925
_refine_ls_restrained_S_all 1.149
_refine_ls_R_factor_all 0.1371
_refine_ls_R_factor_gt 0.1081
_refine_ls_shift/su_max 0.001
_refine_ls_shift/su_mean 0.000
_refine_ls_structure_factor_coef Fsqd
_refine_ls_weighting_details 'w=1/[\s^2^(Fo^2^)+(0.0515P)^2^+73.6117P] where P=(Fo^2^+2Fc^2^)/3'
_refine_ls_weighting_scheme calc
_refine_ls_wR_factor_gt 0.1951
_refine_ls_wR_factor_ref 0.2058
_reflns_number_gt 10263
_reflns_number_total 12974
_reflns_threshold_expression 'I > 2\s(I)'
_cod_data_source_file c7sc04394e2.cif
_cod_data_source_block erk8532
_cod_depositor_comments 'Adding full bibliography for 1548459--1548464.cif.'
_cod_database_code 1548459

loop_
_space_group_symop_operation_xyz
'x, y, z'
'-x, -y, z+1/2'
'x+1/2, -y+1/2, z'
'-x+1/2, y+1/2, z+1/2'

loop_
_atom_site_type_symbol
_atom_site_label
_atom_site_fract_x
_atom_site_fract_y
_atom_site_fract_z
_atom_site_U_iso_or_equiv
_atom_site_adp_type
_atom_site_calc_flag
_atom_site_refinement_flags_adp
_atom_site_refinement_flags_posn
_atom_site_occupancy
P P1 0.27148(13) 0.24817(10) 0.4679(3) 0.0115(8) Uani d U . 1
P P2 0.28150(12) 0.49508(9) 0.4502(3) 0.0096(8) Uani d U . 1
B B1 0.3588(6) 0.2562(4) 0.4550(12) 0.011(3) Uani d U . 1
B B2 0.1971(6) 0.3598(5) 0.5993(12) 0.015(4) Uani d U . 1
B B3 0.2374(6) 0.4887(5) 0.5695(12) 0.016(4) Uani d U . 1
B B4 0.3911(6) 0.3848(4) 0.4059(11) 0.010(4) Uani d U . 1
O O1 0.3832(3) 0.3345(2) 0.4354(6) 0.008(2) Uani d U . 1
O O2 0.2167(3) 0.4102(2) 0.6001(6) 0.014(2) Uani d U . 1
C C1A 0.2605(5) 0.2707(4) 0.3567(9) 0.006(3) Uani d U . 1
H H101 0.2676 0.2486 0.3098 0.007 Uiso calc U R 1
H H102 0.2204 0.2812 0.3503 0.007 Uiso calc U R 1
C C2A 0.3034(5) 0.3085(4) 0.3464(10) 0.008(3) Uani d U . 1
H H201 0.3189 0.309 0.2841 0.01 Uiso calc U R 1
H H202 0.2833 0.3362 0.3573 0.01 Uiso calc U R 1
C C3A 0.3511(5) 0.3036(4) 0.4115(10) 0.011(3) Uani d U . 1
C C4A 0.2300(5) 0.2844(4) 0.5413(9) 0.010(3) Uani d U . 1
H H401 0.1886 0.2791 0.5297 0.012 Uiso calc U R 1
H H402 0.2376 0.2759 0.6047 0.012 Uiso calc U R 1
C C5A 0.2404(6) 0.3332(4) 0.5335(10) 0.017(3) Uani d U . 1
H H501 0.2343 0.3424 0.4702 0.021 Uiso calc U R 1
H H502 0.2808 0.3397 0.55 0.021 Uiso calc U R 1
C C11A 0.2425(5) 0.1933(4) 0.4803(10) 0.013(3) Uani d U . 1
C C12A 0.2534(5) 0.1713(4) 0.5637(10) 0.014(3) Uani d U . 1
C C13A 0.2412(6) 0.1265(4) 0.5672(11) 0.022(4) Uani d U . 1
H H13A 0.2507 0.1108 0.6203 0.026 Uiso calc U R 1
C C14A 0.2162(6) 0.1053(5) 0.4965(11) 0.025(4) Uani d U . 1
H H14A 0.2097 0.0751 0.4999 0.03 Uiso calc U R 1
C C15A 0.2008(5) 0.1275(4) 0.4215(11) 0.022(4) Uani d U . 1
H H15A 0.1808 0.1127 0.375 0.026 Uiso calc U R 1
C C16A 0.2129(5) 0.1715(4) 0.4095(10) 0.015(3) Uani d U . 1
C C21A 0.2725(5) 0.1910(4) 0.6505(10) 0.017(3) Uani d U . 1
C C22A 0.3287(6) 0.1839(4) 0.6867(11) 0.024(4) Uani d U . 1
C C23A 0.3391(6) 0.2009(4) 0.7739(11) 0.026(4) Uani d U . 1
H H23A 0.3763 0.1968 0.7994 0.031 Uiso calc U R 1
C C24A 0.3008(6) 0.2221(4) 0.8219(11) 0.027(4) Uani d U . 1
C C25A 0.2451(6) 0.2268(4) 0.7880(11) 0.025(4) Uani d U . 1
H H25A 0.217 0.2419 0.8224 0.03 Uiso calc U R 1
C C26A 0.2304(5) 0.2096(4) 0.7038(10) 0.015(3) Uani d U . 1
C C27A 0.3740(6) 0.1583(4) 0.6414(11) 0.024(4) Uani d U . 1
H H27A 0.4034 0.15 0.6856 0.037 Uiso calc U R 1
H H27B 0.3917 0.1757 0.5936 0.037 Uiso calc U R 1
H H27C 0.3568 0.1323 0.615 0.037 Uiso calc U R 1
C C28A 0.3165(7) 0.2395(5) 0.9131(12) 0.045(5) Uani d U . 1
H H28A 0.3406 0.2184 0.9449 0.068 Uiso calc U R 1
H H28B 0.2814 0.2448 0.9481 0.068 Uiso calc U R 1
H H28C 0.3379 0.2665 0.906 0.068 Uiso calc U R 1
C C29A 0.1670(6) 0.2095(4) 0.6794(12) 0.030(4) Uani d U . 1
H H29A 0.1619 0.2214 0.6186 0.045 Uiso calc U R 1
H H29B 0.1456 0.2271 0.7229 0.045 Uiso calc U R 1
H H29C 0.1523 0.1798 0.6808 0.045 Uiso calc U R 1
C C31A 0.1883(5) 0.1924(4) 0.3272(10) 0.013(3) Uani d U . 1
C C32A 0.1359(6) 0.2133(4) 0.3340(11) 0.022(4) Uani d U . 1
C C33A 0.1121(7) 0.2313(5) 0.2552(12) 0.038(4) Uani d U . 1
H H33A 0.0772 0.2471 0.2597 0.045 Uiso calc U R 1
C C34A 0.1376(7) 0.2268(5) 0.1716(13) 0.043(5) Uani d U . 1
C C35A 0.1880(7) 0.2044(5) 0.1661(12) 0.034(4) Uani d U . 1
H H35A 0.2064 0.2009 0.1092 0.041 Uiso calc U R 1
C C36A 0.2127(6) 0.1866(4) 0.2423(11) 0.023(4) Uani d U . 1
C C37A 0.1032(6) 0.2168(4) 0.4216(10) 0.025(4) Uani d U . 1
H H37A 0.1015 0.1885 0.4507 0.037 Uiso calc U R 1
H H37B 0.064 0.2271 0.4095 0.037 Uiso calc U R 1
H H37C 0.1228 0.2373 0.4616 0.037 Uiso calc U R 1
C C38A 0.1075(9) 0.2462(7) 0.0885(14) 0.068(6) Uani d U . 1
H H38A 0.1214 0.2757 0.0788 0.103 Uiso calc U R 1
H H38B 0.0657 0.2467 0.0987 0.103 Uiso calc U R 1
H H38C 0.1161 0.2286 0.0352 0.103 Uiso calc U R 1
C C39A 0.2682(6) 0.1624(5) 0.2283(12) 0.037(4) Uani d U . 1
H H39A 0.2778 0.1463 0.2833 0.055 Uiso calc U R 1
H H39B 0.2991 0.1829 0.2146 0.055 Uiso calc U R 1
H H39C 0.2637 0.1422 0.1779 0.055 Uiso calc U R 1
C C41A 0.3798(5) 0.2239(4) 0.3733(10) 0.012(3) Uani d U . 1
C C42A 0.3776(5) 0.1781(4) 0.3781(10) 0.018(3) Uani d U . 1
C C43A 0.4030(6) 0.1507(5) 0.3165(11) 0.027(4) Uani d U . 1
C C44A 0.4333(6) 0.1677(5) 0.2487(12) 0.031(4) Uani d U . 1
C C45A 0.4359(6) 0.2123(5) 0.2372(11) 0.027(4) Uani d U . 1
C C46A 0.4103(6) 0.2383(4) 0.3014(10) 0.018(3) Uani d U . 1
C C51A 0.4022(5) 0.2580(4) 0.5432(10) 0.013(3) Uani d U . 1
C C52A 0.4603(5) 0.2447(4) 0.5372(11) 0.017(3) Uani d U . 1
C C53A 0.4970(5) 0.2480(4) 0.6078(11) 0.019(3) Uani d U . 1
C C54A 0.4792(6) 0.2651(4) 0.6892(11) 0.027(4) Uani d U . 1
C C55A 0.4236(5) 0.2779(4) 0.6979(10) 0.015(3) Uani d U . 1
C C56A 0.3867(5) 0.2745(4) 0.6236(9) 0.006(3) Uani d U . 1
C C61A 0.1298(6) 0.3624(4) 0.5675(11) 0.021(3) Uani d U . 1
C C62A 0.1077(6) 0.3490(4) 0.4867(11) 0.021(4) Uani d U . 1
C C63A 0.0509(5) 0.3560(4) 0.4588(11) 0.020(3) Uani d U . 1
C C64A 0.0138(6) 0.3767(4) 0.5196(11) 0.025(4) Uani d U . 1
C C65A 0.0332(6) 0.3893(5) 0.6015(12) 0.030(4) Uani d U . 1
C C66A 0.0891(5) 0.3822(4) 0.6248(10) 0.017(3) Uani d U . 1
C C71A 0.2089(6) 0.3480(4) 0.7060(11) 0.024(4) Uani d U . 1
C C72A 0.1700(6) 0.3271(5) 0.7635(12) 0.031(4) Uani d U . 1
C C73A 0.1817(7) 0.3221(5) 0.8544(13) 0.039(4) Uani d U . 1
C C74A 0.2296(8) 0.3365(6) 0.8922(14) 0.051(5) Uani d U . 1
C C75A 0.2724(7) 0.3555(5) 0.8372(12) 0.033(4) Uani d U . 1
C C76A 0.2601(6) 0.3605(5) 0.7471(11) 0.026(4) Uani d U . 1
F F42A 0.3496(3) 0.1590(2) 0.4464(7) 0.032(2) Uani d U . 1
F F43A 0.3974(4) 0.1082(2) 0.3241(7) 0.045(3) Uani d U . 1
F F44A 0.4597(4) 0.1415(3) 0.1873(7) 0.054(3) Uani d U . 1
F F45A 0.4669(4) 0.2291(3) 0.1688(7) 0.044(3) Uani d U . 1
F F46A 0.4197(3) 0.2813(2) 0.2882(6) 0.031(2) Uani d U . 1
F F52A 0.4817(3) 0.2269(2) 0.4614(6) 0.029(2) Uani d U . 1
F F53A 0.5525(3) 0.2335(3) 0.5979(6) 0.035(2) Uani d U . 1
F F54A 0.5171(3) 0.2682(3) 0.7602(6) 0.037(2) Uani d U . 1
F F55A 0.4058(3) 0.2955(2) 0.7754(6) 0.029(2) Uani d U . 1
F F56A 0.3332(3) 0.2881(2) 0.6396(5) 0.0194(19) Uani d U . 1
F F62A 0.1410(3) 0.3304(2) 0.4233(6) 0.023(2) Uani d U . 1
F F63A 0.0336(3) 0.3443(3) 0.3767(7) 0.039(2) Uani d U . 1
F F64A -0.0415(3) 0.3828(3) 0.4923(7) 0.054(3) Uani d U . 1
F F65A -0.0046(3) 0.4085(3) 0.6567(7) 0.052(3) Uani d U . 1
F F66A 0.1054(3) 0.3982(2) 0.7049(6) 0.034(2) Uani d U . 1
F F72A 0.1212(3) 0.3109(2) 0.7317(6) 0.035(2) Uani d U . 1
F F73A 0.1416(5) 0.3016(3) 0.9065(7) 0.063(3) Uani d U . 1
F F74A 0.2410(5) 0.3321(4) 0.9815(7) 0.072(3) Uani d U . 1
F F75A 0.3213(4) 0.3700(3) 0.8738(7) 0.056(3) Uani d U . 1
F F76A 0.3019(3) 0.3792(2) 0.6977(6) 0.026(2) Uani d U . 1
C C1B 0.2222(5) 0.4703(4) 0.3855(10) 0.013(3) Uani d U . 1
H H111 0.1915 0.4918 0.3735 0.015 Uiso calc U R 1
H H112 0.2364 0.459 0.3271 0.015 Uiso calc U R 1
C C2B 0.1988(5) 0.4328(4) 0.4457(9) 0.012(3) Uani d U . 1
H H211 0.1563 0.4314 0.4407 0.015 Uiso calc U R 1
H H212 0.2148 0.4049 0.4244 0.015 Uiso calc U R 1
C C3B 0.2154(5) 0.4399(4) 0.5420(10) 0.013(3) Uani d U . 1
C C4B 0.3432(5) 0.4599(3) 0.4257(9) 0.006(3) Uani d U . 1
H H411 0.3556 0.4657 0.3629 0.008 Uiso calc U R 1
H H412 0.3752 0.4687 0.4658 0.008 Uiso calc U R 1
C C5B 0.3349(5) 0.4116(3) 0.4358(10) 0.010(3) Uani d U . 1
H H511 0.3018 0.4024 0.3983 0.012 Uiso calc U R 1
H H512 0.3257 0.4048 0.4995 0.012 Uiso calc U R 1
C C11B 0.2982(5) 0.5500(4) 0.4112(10) 0.014(3) Uani d U . 1
C C12B 0.2651(5) 0.5713(4) 0.3454(9) 0.009(3) Uani d U . 1
C C13B 0.2717(5) 0.6156(4) 0.3361(10) 0.017(3) Uani d U . 1
H H13B 0.2496 0.6302 0.2916 0.02 Uiso calc U R 1
C C14B 0.3091(5) 0.6393(4) 0.3891(10) 0.017(3) Uani d U . 1
H H14B 0.3103 0.6698 0.3846 0.021 Uiso calc U R 1
C C15B 0.3447(6) 0.6178(4) 0.4488(11) 0.021(3) Uani d U . 1
H H15B 0.3724 0.6337 0.4822 0.026 Uiso calc U R 1
C C16B 0.3409(5) 0.5737(4) 0.4611(10) 0.011(3) Uani d U . 1
C C21B 0.2294(5) 0.5510(4) 0.2737(10) 0.011(3) Uani d U . 1
C C22B 0.2552(5) 0.5270(4) 0.2047(10) 0.015(3) Uani d U . 1
C C23B 0.2217(6) 0.5090(4) 0.1347(11) 0.020(4) Uani d U . 1
H H23B 0.2405 0.493 0.0886 0.024 Uiso calc U R 1
C C24B 0.1632(6) 0.5135(5) 0.1305(11) 0.025(4) Uani d U . 1
C C25B 0.1376(6) 0.5389(4) 0.1985(11) 0.023(4) Uani d U . 1
H H25B 0.0971 0.5434 0.1962 0.028 Uiso calc U R 1
C C26B 0.1681(5) 0.5574(4) 0.2681(10) 0.014(3) Uani d U . 1
C C27B 0.3199(5) 0.5208(4) 0.1989(10) 0.018(4) Uani d U . 1
H H27D 0.3393 0.5447 0.2295 0.028 Uiso calc U R 1
H H27E 0.3316 0.52 0.1353 0.028 Uiso calc U R 1
H H27F 0.3305 0.4935 0.2281 0.028 Uiso calc U R 1
C C28B 0.1280(7) 0.4952(6) 0.0556(13) 0.052(5) Uani d U . 1
H H28D 0.1293 0.5148 0.0036 0.078 Uiso calc U R 1
H H28E 0.088 0.4919 0.0758 0.078 Uiso calc U R 1
H H28F 0.1435 0.467 0.0383 0.078 Uiso calc U R 1
C C29B 0.1361(6) 0.5821(5) 0.3377(11) 0.026(4) Uani d U . 1
H H29D 0.102 0.5954 0.3102 0.039 Uiso calc U R 1
H H29E 0.161 0.6046 0.3627 0.039 Uiso calc U R 1
H H29F 0.124 0.5625 0.3862 0.039 Uiso calc U R 1
C C31B 0.3887(5) 0.5543(4) 0.5165(10) 0.013(3) Uani d U . 1
C C32B 0.4379(5) 0.5400(4) 0.4684(10) 0.013(3) Uani d U . 1
C C33B 0.4849(6) 0.5259(4) 0.5167(10) 0.018(3) Uani d U . 1
H H33B 0.5176 0.5158 0.4844 0.022 Uiso calc U R 1
C C34B 0.4868(5) 0.5258(4) 0.6084(10) 0.014(3) Uani d U . 1
C C35B 0.4401(6) 0.5429(4) 0.6548(11) 0.021(4) Uani d U . 1
H H35B 0.441 0.5437 0.719 0.025 Uiso calc U R 1
C C36B 0.3919(5) 0.5592(4) 0.6096(10) 0.011(3) Uani d U . 1
C C37B 0.4417(6) 0.5434(5) 0.3704(11) 0.025(4) Uani d U . 1
H H37D 0.4821 0.5411 0.3518 0.037 Uiso calc U R 1
H H37E 0.4262 0.5713 0.3509 0.037 Uiso calc U R 1
H H37F 0.4195 0.52 0.3425 0.037 Uiso calc U R 1
C C38B 0.5384(6) 0.5095(5) 0.6570(12) 0.030(4) Uani d U . 1
H H38D 0.571 0.5079 0.6151 0.045 Uiso calc U R 1
H H38E 0.5303 0.4807 0.6813 0.045 Uiso calc U R 1
H H38F 0.5479 0.5291 0.7067 0.045 Uiso calc U R 1
C C39B 0.3464(6) 0.5823(4) 0.6639(10) 0.022(4) Uani d U . 1
H H39D 0.3496 0.6135 0.6537 0.033 Uiso calc U R 1
H H39E 0.3519 0.576 0.7282 0.033 Uiso calc U R 1
H H39F 0.3082 0.5724 0.6449 0.033 Uiso calc U R 1
C C41B 0.1790(5) 0.5208(4) 0.5607(10) 0.015(3) Uani d U . 1
C C42B 0.1818(5) 0.5649(4) 0.5591(10) 0.012(3) Uani d U . 1
C C43B 0.1344(6) 0.5928(4) 0.5541(11) 0.025(4) Uani d U . 1
C C44B 0.0803(6) 0.5744(4) 0.5504(11) 0.026(4) Uani d U . 1
C C45B 0.0752(6) 0.5316(4) 0.5558(11) 0.025(4) Uani d U . 1
C C46B 0.1225(5) 0.5055(4) 0.5590(11) 0.019(3) Uani d U . 1
C C51B 0.2669(6) 0.4891(4) 0.6658(10) 0.018(3) Uani d U . 1
C C52B 0.2387(6) 0.5022(5) 0.7447(12) 0.027(4) Uani d U . 1
C C53B 0.2624(7) 0.5006(5) 0.8290(13) 0.038(4) Uani d U . 1
C C54B 0.3166(6) 0.4838(5) 0.8405(12) 0.028(4) Uani d U . 1
C C55B 0.3471(6) 0.4702(4) 0.7662(11) 0.019(3) Uani d U . 1
C C56B 0.3207(6) 0.4731(4) 0.6838(11) 0.020(4) Uani d U . 1
C C61B 0.4465(5) 0.3967(4) 0.4701(10) 0.014(3) Uani d U . 1
C C62B 0.4488(5) 0.3830(4) 0.5564(10) 0.014(3) Uani d U . 1
C C63B 0.4981(6) 0.3861(5) 0.6136(12) 0.028(4) Uani d U . 1
C C64B 0.5467(6) 0.4049(4) 0.5783(11) 0.021(3) Uani d U . 1
C C65B 0.5441(5) 0.4222(4) 0.4949(10) 0.017(3) Uani d U . 1
C C66B 0.4959(6) 0.4184(4) 0.4424(11) 0.019(3) Uani d U . 1
C C71B 0.4053(6) 0.3826(4) 0.2960(10) 0.017(3) Uani d U . 1
C C72B 0.3684(6) 0.3960(4) 0.2279(10) 0.017(3) Uani d U . 1
C C73B 0.3808(7) 0.3941(5) 0.1374(12) 0.032(4) Uani d U . 1
C C74B 0.4329(7) 0.3769(5) 0.1091(12) 0.032(4) Uani d U . 1
C C75B 0.4711(7) 0.3626(5) 0.1727(12) 0.030(4) Uani d U . 1
C C76B 0.4564(6) 0.3649(4) 0.2632(11) 0.025(4) Uani d U . 1
F F42B 0.2338(3) 0.5852(2) 0.5613(6) 0.027(2) Uani d U . 1
F F43B 0.1421(3) 0.6354(2) 0.5502(7) 0.039(2) Uani d U . 1
F F44B 0.0345(3) 0.6001(3) 0.5387(7) 0.046(3) Uani d U . 1
F F45B 0.0221(3) 0.5130(3) 0.5549(8) 0.055(3) Uani d U . 1
F F46B 0.1126(3) 0.4631(2) 0.5697(7) 0.036(2) Uani d U . 1
F F52B 0.1839(4) 0.5181(3) 0.7405(7) 0.046(3) Uani d U . 1
F F53B 0.2318(4) 0.5134(3) 0.9031(6) 0.053(3) Uani d U . 1
F F54B 0.3403(4) 0.4814(3) 0.9243(7) 0.047(3) Uani d U . 1
F F55B 0.4003(4) 0.4549(3) 0.7777(7) 0.040(2) Uani d U . 1
F F56B 0.3534(3) 0.4579(2) 0.6136(6) 0.026(2) Uani d U . 1
F F62B 0.4023(3) 0.3649(2) 0.5957(5) 0.023(2) Uani d U . 1
F F63B 0.4966(4) 0.3694(3) 0.6973(7) 0.040(2) Uani d U . 1
F F64B 0.5938(3) 0.4068(2) 0.6308(6) 0.038(2) Uani d U . 1
F F65B 0.5921(3) 0.4430(2) 0.4616(7) 0.033(2) Uani d U . 1
F F66B 0.4985(3) 0.4375(2) 0.3599(6) 0.024(2) Uani d U . 1
F F72B 0.3156(3) 0.4122(2) 0.2485(6) 0.027(2) Uani d U . 1
F F73B 0.3423(4) 0.4087(3) 0.0768(7) 0.053(3) Uani d U . 1
F F74B 0.4465(5) 0.3750(3) 0.0220(7) 0.058(3) Uani d U . 1
F F75B 0.5216(4) 0.3457(3) 0.1472(7) 0.054(3) Uani d U . 1
F F76B 0.4955(3) 0.3493(2) 0.3218(6) 0.029(2) Uani d U . 1

loop_
_atom_site_aniso_label
_atom_site_aniso_U_11
_atom_site_aniso_U_22
_atom_site_aniso_U_33
_atom_site_aniso_U_12
_atom_site_aniso_U_13
_atom_site_aniso_U_23
P1 0.0113(15) 0.0060(15) 0.017(2) -0.0052(12) 0.0011(18) 0.0009(16)
P2 0.0091(15) 0.0056(15) 0.014(2) 0.0010(12) -0.0013(17) 0.0000(16)
B1 0.009(5) 0.009(5) 0.016(6) 0.005(4) 0.001(5) 0.002(5)
B2 0.011(6) 0.018(6) 0.017(7) 0.000(5) 0.001(5) -0.001(5)
B3 0.018(6) 0.012(6) 0.019(7) 0.003(5) 0.001(5) -0.002(5)
B4 0.009(5) 0.009(5) 0.011(6) -0.003(5) 0.000(5) 0.004(5)
O1 0.006(3) 0.006(4) 0.011(5) 0.001(3) 0.004(4) 0.000(4)
O2 0.014(4) 0.011(4) 0.016(5) -0.001(3) 0.002(4) 0.001(4)
C1A 0.007(4) 0.004(4) 0.007(5) 0.002(3) 0.003(4) 0.001(3)
C2A 0.008(5) 0.006(5) 0.011(6) 0.002(4) -0.001(5) 0.001(5)
C3A 0.008(5) 0.012(5) 0.013(6) 0.002(4) 0.004(5) -0.005(5)
C4A 0.012(5) 0.010(5) 0.009(6) 0.002(4) -0.001(5) 0.000(5)
C5A 0.019(5) 0.016(5) 0.017(6) 0.002(4) 0.002(5) 0.003(5)
C11A 0.013(5) 0.010(5) 0.017(6) -0.003(4) 0.004(5) -0.001(5)
C12A 0.011(5) 0.012(5) 0.018(6) -0.001(4) 0.000(5) 0.001(5)
C13A 0.024(6) 0.019(5) 0.023(6) -0.003(5) -0.001(5) 0.004(5)
C14A 0.028(6) 0.018(5) 0.028(7) -0.004(5) -0.008(5) -0.003(5)
C15A 0.018(5) 0.023(6) 0.024(6) -0.001(5) -0.001(5) -0.006(5)
C16A 0.012(5) 0.016(5) 0.017(6) -0.003(4) 0.004(5) 0.003(5)
C21A 0.016(5) 0.015(5) 0.020(6) -0.008(5) -0.004(5) 0.002(5)
C22A 0.029(6) 0.021(6) 0.023(7) -0.009(5) -0.002(5) 0.004(5)
C23A 0.026(6) 0.022(6) 0.030(7) -0.003(5) -0.005(5) 0.004(5)
C24A 0.035(6) 0.021(6) 0.027(7) -0.006(5) -0.004(6) 0.005(5)
C25A 0.031(6) 0.017(5) 0.027(7) -0.001(5) 0.002(5) 0.009(5)
C26A 0.017(5) 0.010(5) 0.017(6) -0.005(4) -0.001(5) 0.001(5)
C27A 0.014(7) 0.028(7) 0.031(9) 0.002(6) -0.014(7) -0.002(7)
C28A 0.054(9) 0.042(8) 0.040(10) -0.014(7) -0.009(8) 0.001(8)
C29A 0.036(8) 0.018(7) 0.036(9) 0.003(6) 0.012(8) 0.000(7)
C31A 0.012(5) 0.012(5) 0.015(6) -0.008(4) 0.004(5) 0.000(5)
C32A 0.021(6) 0.021(6) 0.024(7) -0.002(5) -0.003(5) 0.000(5)
C33A 0.037(6) 0.038(6) 0.038(7) 0.001(5) -0.003(6) -0.002(6)
C34A 0.043(7) 0.042(7) 0.043(7) -0.005(5) -0.006(6) 0.007(6)
C35A 0.036(6) 0.035(6) 0.032(7) -0.009(5) 0.007(6) -0.002(5)
C36A 0.021(6) 0.020(5) 0.026(7) -0.006(5) -0.001(5) -0.004(5)
C37A 0.020(7) 0.025(7) 0.029(9) 0.000(6) 0.004(7) 0.001(7)
C38A 0.071(10) 0.073(10) 0.061(12) -0.004(9) -0.002(10) 0.023(10)
C39A 0.032(8) 0.042(8) 0.037(10) -0.014(7) -0.003(8) -0.013(8)
C41A 0.011(5) 0.013(5) 0.014(6) 0.001(4) -0.001(5) -0.003(5)
C42A 0.015(5) 0.018(5) 0.021(6) 0.001(5) 0.006(5) -0.001(5)
C43A 0.024(6) 0.025(6) 0.032(7) 0.001(5) -0.003(5) -0.008(5)
C44A 0.028(6) 0.030(6) 0.035(7) 0.004(5) -0.002(6) -0.008(6)
C45A 0.020(6) 0.038(6) 0.025(7) -0.001(5) 0.002(5) -0.002(5)
C46A 0.017(5) 0.015(5) 0.022(6) 0.003(4) 0.000(5) -0.009(5)
C51A 0.013(5) 0.010(5) 0.016(6) 0.000(4) 0.003(5) -0.005(5)
C52A 0.017(5) 0.014(5) 0.019(6) 0.001(4) 0.003(5) 0.003(5)
C53A 0.011(5) 0.018(5) 0.027(6) 0.002(4) -0.001(5) 0.001(5)
C54A 0.028(6) 0.026(6) 0.027(7) -0.005(5) -0.004(6) 0.000(5)
C55A 0.014(5) 0.013(5) 0.018(6) 0.005(4) 0.002(5) -0.002(5)
C56A 0.005(4) 0.005(4) 0.010(5) 0.001(3) 0.003(4) -0.002(3)
C61A 0.022(5) 0.016(5) 0.024(6) -0.003(5) 0.003(5) 0.009(5)
C62A 0.020(6) 0.023(6) 0.021(7) 0.004(5) 0.004(5) 0.005(5)
C63A 0.017(5) 0.021(5) 0.022(6) -0.004(4) -0.001(5) 0.007(5)
C64A 0.012(5) 0.030(6) 0.033(7) -0.007(5) 0.001(5) 0.006(5)
C65A 0.024(6) 0.031(6) 0.034(7) 0.001(5) 0.007(6) -0.001(5)
C66A 0.016(5) 0.016(5) 0.018(6) -0.009(4) -0.003(5) 0.001(5)
C71A 0.024(6) 0.021(5) 0.026(7) 0.000(5) 0.003(5) -0.003(5)
C72A 0.031(6) 0.028(6) 0.034(7) -0.004(5) 0.001(6) -0.001(5)
C73A 0.043(7) 0.039(6) 0.035(7) 0.003(5) 0.009(6) 0.003(6)
C74A 0.061(7) 0.048(7) 0.045(8) 0.005(6) -0.001(6) 0.001(6)
C75A 0.034(6) 0.034(6) 0.031(7) 0.003(5) -0.004(6) -0.002(5)
C76A 0.029(6) 0.027(6) 0.023(7) 0.000(5) -0.003(6) 0.006(5)
F42A 0.025(4) 0.016(4) 0.056(6) 0.001(3) 0.005(5) -0.002(4)
F43A 0.043(5) 0.014(4) 0.079(7) 0.002(4) -0.008(5) -0.020(5)
F44A 0.050(5) 0.059(6) 0.054(7) 0.020(5) 0.005(5) -0.033(5)
F45A 0.039(5) 0.055(5) 0.039(6) 0.008(4) 0.015(5) -0.013(5)
F46A 0.031(4) 0.028(4) 0.033(6) 0.003(3) 0.019(4) 0.002(4)
F52A 0.019(4) 0.032(4) 0.036(6) 0.006(3) 0.009(4) -0.003(4)
F53A 0.016(4) 0.042(5) 0.048(6) 0.003(3) -0.008(4) 0.002(5)
F54A 0.026(4) 0.046(5) 0.038(6) 0.000(4) -0.009(5) 0.000(5)
F55A 0.029(4) 0.028(4) 0.031(6) 0.001(3) -0.001(4) 0.001(4)
F56A 0.012(4) 0.023(4) 0.024(5) 0.003(3) -0.003(4) -0.007(4)
F62A 0.017(4) 0.027(4) 0.027(5) -0.001(3) -0.002(4) 0.000(4)
F63A 0.030(5) 0.042(5) 0.047(7) -0.014(4) -0.004(5) 0.007(5)
F64A 0.016(4) 0.065(6) 0.081(8) 0.004(4) -0.004(5) -0.002(6)
F65A 0.025(4) 0.056(6) 0.075(7) 0.002(4) 0.024(5) -0.017(5)
F66A 0.027(4) 0.033(5) 0.041(6) -0.007(4) 0.011(4) -0.016(4)
F72A 0.038(5) 0.024(4) 0.041(6) -0.015(4) 0.011(5) 0.011(4)
F73A 0.089(7) 0.063(6) 0.038(6) -0.011(5) 0.035(6) 0.020(5)
F74A 0.109(8) 0.075(7) 0.033(7) 0.007(6) -0.003(6) 0.008(6)
F75A 0.068(6) 0.053(6) 0.046(7) 0.000(5) -0.021(6) -0.004(5)
F76A 0.028(4) 0.019(4) 0.031(5) -0.001(3) -0.009(4) 0.001(4)
C1B 0.008(5) 0.015(5) 0.015(6) 0.000(4) 0.001(5) 0.003(5)
C2B 0.006(5) 0.017(5) 0.015(6) -0.003(4) 0.001(5) -0.001(5)
C3B 0.009(4) 0.014(4) 0.015(5) 0.004(3) 0.001(4) 0.002(4)
C4B 0.006(5) 0.007(5) 0.006(6) 0.003(4) -0.001(5) -0.002(5)
C5B 0.015(5) 0.005(5) 0.011(6) -0.001(4) 0.001(5) 0.000(5)
C11B 0.018(5) 0.009(5) 0.016(6) 0.001(4) 0.000(5) -0.001(5)
C12B 0.011(5) 0.009(5) 0.006(6) 0.005(4) 0.002(5) 0.004(5)
C13B 0.014(5) 0.016(5) 0.021(6) -0.001(4) -0.005(5) -0.001(5)
C14B 0.019(5) 0.011(5) 0.021(6) 0.003(4) -0.007(5) 0.002(5)
C15B 0.022(5) 0.022(6) 0.020(6) -0.005(5) -0.004(5) -0.001(5)
C16B 0.013(5) 0.005(5) 0.015(6) 0.003(4) 0.002(5) 0.000(5)
C21B 0.008(5) 0.013(5) 0.014(6) -0.002(4) 0.006(5) 0.002(5)
C22B 0.016(5) 0.011(5) 0.017(6) 0.000(4) 0.002(5) 0.006(5)
C23B 0.014(5) 0.022(5) 0.024(6) 0.000(5) 0.002(5) -0.001(5)
C24B 0.022(6) 0.028(6) 0.024(7) 0.001(5) -0.008(5) -0.004(5)
C25B 0.018(5) 0.022(6) 0.030(7) -0.004(5) 0.000(5) 0.006(5)
C26B 0.013(5) 0.014(5) 0.017(6) -0.001(4) -0.002(5) 0.003(5)
C27B 0.012(6) 0.024(7) 0.020(8) -0.004(5) 0.001(6) 0.011(7)
C28B 0.041(8) 0.070(10) 0.046(10) -0.003(8) -0.003(9) -0.006(9)
C29B 0.022(7) 0.030(7) 0.027(9) 0.008(6) 0.008(7) 0.004(7)
C31B 0.010(5) 0.015(5) 0.015(6) -0.001(4) -0.004(5) 0.001(5)
C32B 0.014(5) 0.010(5) 0.015(6) -0.007(4) 0.001(5) 0.001(5)
C33B 0.017(5) 0.016(5) 0.021(6) 0.002(5) 0.000(5) -0.008(5)
C34B 0.010(5) 0.015(5) 0.018(6) 0.002(4) -0.001(5) 0.000(5)
C35B 0.024(6) 0.020(5) 0.020(6) -0.006(5) -0.003(5) -0.001(5)
C36B 0.011(5) 0.008(5) 0.016(6) -0.002(4) 0.000(5) 0.002(5)
C37B 0.019(7) 0.028(7) 0.027(9) -0.006(6) 0.003(7) 0.004(7)
C38B 0.030(7) 0.025(7) 0.035(9) -0.003(6) -0.005(7) 0.002(7)
C39B 0.025(7) 0.025(7) 0.016(8) -0.001(6) -0.003(7) 0.002(7)
C41B 0.015(5) 0.016(5) 0.013(6) 0.003(4) 0.004(5) -0.004(5)
C42B 0.014(5) 0.009(5) 0.013(6) -0.004(4) 0.000(5) -0.003(5)
C43B 0.030(6) 0.020(6) 0.025(7) 0.004(5) -0.002(5) -0.003(5)
C44B 0.024(6) 0.027(6) 0.028(7) 0.009(5) 0.000(5) -0.003(5)
C45B 0.020(6) 0.025(6) 0.029(7) -0.003(5) 0.001(5) -0.003(5)
C46B 0.015(5) 0.017(5) 0.024(6) 0.000(4) 0.002(5) 0.001(5)
C51B 0.021(6) 0.016(5) 0.016(6) -0.009(5) 0.001(5) -0.001(5)
C52B 0.022(6) 0.032(6) 0.026(7) 0.000(5) -0.002(5) 0.001(5)
C53B 0.040(6) 0.039(6) 0.036(7) -0.004(5) 0.004(6) -0.001(6)
C54B 0.030(6) 0.029(6) 0.025(7) -0.004(5) -0.008(6) 0.006(5)
C55B 0.019(6) 0.018(5) 0.019(6) -0.005(5) -0.005(5) 0.004(5)
C56B 0.018(6) 0.018(5) 0.022(7) 0.000(5) 0.004(5) -0.004(5)
C61B 0.012(5) 0.013(5) 0.016(6) 0.001(4) 0.005(5) 0.007(5)
C62B 0.013(5) 0.011(5) 0.017(6) -0.005(4) 0.000(5) -0.003(5)
C63B 0.030(6) 0.025(6) 0.028(7) 0.002(5) -0.004(6) 0.003(5)
C64B 0.020(6) 0.014(5) 0.027(7) 0.004(5) -0.010(5) -0.004(5)
C65B 0.010(5) 0.014(5) 0.026(7) -0.002(4) 0.003(5) -0.007(5)
C66B 0.023(6) 0.015(5) 0.020(6) 0.000(4) 0.002(5) -0.001(5)
C71B 0.015(5) 0.013(5) 0.021(6) 0.001(4) 0.009(5) 0.001(5)
C72B 0.022(6) 0.010(5) 0.019(6) -0.002(5) 0.004(5) -0.001(5)
C73B 0.036(6) 0.032(6) 0.030(7) -0.006(5) -0.006(6) 0.003(5)
C74B 0.044(6) 0.029(6) 0.024(7) -0.003(5) 0.010(6) -0.002(5)
C75B 0.031(6) 0.028(6) 0.030(7) -0.002(5) 0.006(6) -0.002(5)
C76B 0.026(6) 0.022(6) 0.027(7) 0.002(5) -0.002(6) 0.001(5)
F42B 0.027(4) 0.020(4) 0.034(5) -0.001(3) 0.008(4) -0.008(4)
F43B 0.045(5) 0.022(4) 0.051(6) 0.013(4) -0.004(5) -0.009(4)
F44B 0.033(5) 0.049(5) 0.055(7) 0.028(4) -0.010(5) -0.025(5)
F45B 0.021(4) 0.065(6) 0.079(7) -0.003(4) 0.011(5) -0.024(6)
F46B 0.028(4) 0.020(4) 0.060(7) -0.007(3) 0.018(5) 0.000(4)
F52B 0.038(5) 0.060(6) 0.039(6) 0.002(4) 0.014(5) -0.005(5)
F53B 0.063(6) 0.071(6) 0.026(6) -0.013(5) 0.017(5) -0.008(5)
F54B 0.063(6) 0.048(5) 0.031(6) -0.025(4) -0.014(5) 0.004(5)
F55B 0.046(5) 0.034(5) 0.040(6) 0.002(4) -0.016(5) 0.008(5)
F56B 0.026(4) 0.025(4) 0.026(5) 0.006(3) -0.010(4) -0.001(4)
F62B 0.026(4) 0.018(4) 0.025(5) -0.008(3) 0.003(4) 0.006(4)
F63B 0.055(5) 0.028(5) 0.036(6) -0.008(4) -0.028(5) 0.002(4)
F64B 0.031(4) 0.029(4) 0.053(6) 0.000(4) -0.029(5) -0.003(4)
F65B 0.013(4) 0.025(4) 0.060(6) -0.007(3) 0.003(4) -0.005(4)
F66B 0.015(4) 0.019(4) 0.037(6) -0.008(3) 0.010(4) 0.000(4)
F72B 0.034(4) 0.025(4) 0.021(5) 0.009(3) -0.006(4) 0.001(4)
F73B 0.072(6) 0.055(6) 0.033(6) 0.003(5) -0.008(6) 0.005(5)
F74B 0.079(7) 0.066(6) 0.030(6) -0.012(5) 0.023(6) -0.006(5)
F75B 0.048(5) 0.056(6) 0.059(7) -0.002(5) 0.030(5) -0.015(5)
F76B 0.021(4) 0.028(4) 0.039(6) 0.004(3) 0.009(4) -0.012(4)

loop_
_atom_type_symbol
_atom_type_description
_atom_type_scat_dispersion_real
_atom_type_scat_dispersion_imag
_atom_type_scat_source
C C 0.0181 0.0091 'International Tables Vol C Tables 4.2.6.8 and 6.1.1.4'
H H 0.0000 0.0000 'International Tables Vol C Tables 4.2.6.8 and 6.1.1.4'
B B 0.0090 0.0039 'International Tables Vol C Tables 4.2.6.8 and 6.1.1.4'
O O 0.0492 0.0322 'International Tables Vol C Tables 4.2.6.8 and 6.1.1.4'
F F 0.0727 0.0534 'International Tables Vol C Tables 4.2.6.8 and 6.1.1.4'
P P 0.2955 0.4335 'International Tables Vol C Tables 4.2.6.8 and 6.1.1.4'

loop_
_geom_angle_atom_site_label_1
_geom_angle_atom_site_label_2
_geom_angle_atom_site_label_3
_geom_angle
C1A P1 C4A 103.2(6)
C1A P1 C11A 113.4(6)
C4A P1 C11A 108.3(6)
C1A P1 B1 90.5(6)
C4A P1 B1 120.0(6)
C11A P1 B1 118.9(5)
C4B P2 C11B 108.8(6)
C4B P2 C1B 103.5(6)
C11B P2 C1B 112.3(6)
C4B P2 B3 120.2(6)
C11B P2 B3 117.7(6)
C1B P2 B3 92.0(6)
C3A B1 C41A 107.0(12)
C3A B1 C51A 110.6(10)
C41A B1 C51A 114.9(10)
C3A B1 P1 92.2(7)
C41A B1 P1 106.8(9)
C51A B1 P1 122.2(10)
C5A B2 O2 108.5(10)
C5A B2 C61A 116.3(12)
O2 B2 C61A 102.9(10)
C5A B2 C71A 111.1(11)
O2 B2 C71A 99.2(11)
C61A B2 C71A 116.6(12)
C51B B3 C3B 111.3(11)
C51B B3 C41B 114.5(12)
C3B B3 C41B 105.9(10)
C51B B3 P2 123.9(10)
C3B B3 P2 91.7(9)
C41B B3 P2 106.2(10)
C5B B4 O1 109.2(10)
C5B B4 C61B 111.1(11)
O1 B4 C61B 98.6(9)
C5B B4 C71B 116.8(11)
O1 B4 C71B 104.2(10)
C61B B4 C71B 115.0(11)
C3A O1 B4 135.8(10)
C3B O2 B2 133.6(11)
C2A C1A P1 107.0(9)
C2A C1A H101 110.3
P1 C1A H101 110.3
C2A C1A H102 110.3
P1 C1A H102 110.3
H101 C1A H102 108.6
C3A C2A C1A 109.9(10)
C3A C2A H201 109.7
C1A C2A H201 109.7
C3A C2A H202 109.7
C1A C2A H202 109.7
H201 C2A H202 108.2
O1 C3A C2A 123.1(11)
O1 C3A B1 120.9(11)
C2A C3A B1 115.9(10)
C5A C4A P1 118.3(9)
C5A C4A H401 107.7
P1 C4A H401 107.7
C5A C4A H402 107.7
P1 C4A H402 107.7
H401 C4A H402 107.1
C4A C5A B2 110.9(11)
C4A C5A H501 109.5
B2 C5A H501 109.5
C4A C5A H502 109.5
B2 C5A H502 109.5
H501 C5A H502 108.0
C16A C11A C12A 119.5(11)
C16A C11A P1 123.0(10)
C12A C11A P1 117.5(10)
C13A C12A C11A 117.5(13)
C13A C12A C21A 115.4(13)
C11A C12A C21A 126.9(11)
C14A C13A C12A 121.9(14)
C14A C13A H13A 119.1
C12A C13A H13A 119.1
C15A C14A C13A 119.8(13)
C15A C14A H14A 120.1
C13A C14A H14A 120.1
C14A C15A C16A 123.0(14)
C14A C15A H15A 118.5
C16A C15A H15A 118.5
C15A C16A C11A 117.8(13)
C15A C16A C31A 116.7(12)
C11A C16A C31A 125.3(11)
C26A C21A C22A 119.7(14)
C26A C21A C12A 116.9(11)
C22A C21A C12A 122.2(12)
C23A C22A C21A 116.2(14)
C23A C22A C27A 119.5(13)
C21A C22A C27A 124.2(14)
C24A C23A C22A 124.3(14)
C24A C23A H23A 117.9
C22A C23A H23A 117.9
C23A C24A C25A 119.1(15)
C23A C24A C28A 120.0(15)
C25A C24A C28A 120.9(15)
C24A C25A C26A 120.5(14)
C24A C25A H25A 119.7
C26A C25A H25A 119.7
C21A C26A C25A 119.7(12)
C21A C26A C29A 123.3(13)
C25A C26A C29A 116.8(13)
C22A C27A H27A 109.5
C22A C27A H27B 109.5
H27A C27A H27B 109.5
C22A C27A H27C 109.5
H27A C27A H27C 109.5
H27B C27A H27C 109.5
C24A C28A H28A 109.5
C24A C28A H28B 109.5
H28A C28A H28B 109.5
C24A C28A H28C 109.5
H28A C28A H28C 109.5
H28B C28A H28C 109.5
C26A C29A H29A 109.5
C26A C29A H29B 109.5
H29A C29A H29B 109.5
C26A C29A H29C 109.5
H29A C29A H29C 109.5
H29B C29A H29C 109.5
C32A C31A C36A 118.9(14)
C32A C31A C16A 118.7(13)
C36A C31A C16A 121.9(12)
C31A C32A C33A 118.1(15)
C31A C32A C37A 122.7(14)
C33A C32A C37A 119.2(12)
C34A C33A C32A 122.5(15)
C34A C33A H33A 118.8
C32A C33A H33A 118.8
C35A C34A C33A 118.2(17)
C35A C34A C38A 122.9(18)
C33A C34A C38A 118.9(16)
C34A C35A C36A 120.7(17)
C34A C35A H35A 119.7
C36A C35A H35A 119.7
C35A C36A C31A 121.4(13)
C35A C36A C39A 116.1(14)
C31A C36A C39A 122.5(14)
C32A C37A H37A 109.5
C32A C37A H37B 109.5
H37A C37A H37B 109.5
C32A C37A H37C 109.5
H37A C37A H37C 109.5
H37B C37A H37C 109.5
C34A C38A H38A 109.5
C34A C38A H38B 109.5
H38A C38A H38B 109.5
C34A C38A H38C 109.5
H38A C38A H38C 109.5
H38B C38A H38C 109.5
C36A C39A H39A 109.5
C36A C39A H39B 109.5
H39A C39A H39B 109.5
C36A C39A H39C 109.5
H39A C39A H39C 109.5
H39B C39A H39C 109.5
C46A C41A C42A 112.9(12)
C46A C41A B1 122.2(11)
C42A C41A B1 124.0(12)
F42A C42A C43A 115.9(12)
F42A C42A C41A 119.8(12)
C43A C42A C41A 124.4(14)
F43A C43A C44A 120.3(14)
F43A C43A C42A 120.8(14)
C44A C43A C42A 118.9(14)
C43A C44A F44A 120.3(13)
C43A C44A C45A 120.3(15)
F44A C44A C45A 119.3(15)
F45A C45A C46A 121.5(13)
F45A C45A C44A 119.9(14)
C46A C45A C44A 118.4(15)
C41A C46A F46A 121.3(12)
C41A C46A C45A 125.0(13)
F46A C46A C45A 113.7(13)
C56A C51A C52A 115.0(13)
C56A C51A B1 123.3(11)
C52A C51A B1 121.5(12)
F52A C52A C53A 116.4(11)
F52A C52A C51A 121.6(13)
C53A C52A C51A 122.0(14)
C52A C53A F53A 118.9(13)
C52A C53A C54A 121.0(12)
F53A C53A C54A 120.0(13)
C55A C54A F54A 121.1(14)
C55A C54A C53A 118.7(14)
F54A C54A C53A 120.2(12)
F55A C55A C54A 119.6(13)
F55A C55A C56A 121.2(11)
C54A C55A C56A 119.0(14)
F56A C56A C51A 121.8(12)
F56A C56A C55A 114.0(11)
C51A C56A C55A 124.2(11)
C62A C61A C66A 114.0(12)
C62A C61A B2 126.7(13)
C66A C61A B2 119.2(13)
F62A C62A C61A 121.7(12)
F62A C62A C63A 113.7(13)
C61A C62A C63A 124.5(14)
F63A C63A C62A 120.8(13)
F63A C63A C64A 121.6(12)
C62A C63A C64A 117.5(15)
C65A C64A F64A 122.7(14)
C65A C64A C63A 120.2(13)
F64A C64A C63A 117.1(14)
F65A C65A C64A 117.3(13)
F65A C65A C66A 122.9(16)
C64A C65A C66A 119.9(15)
F66A C66A C65A 115.6(13)
F66A C66A C61A 120.4(12)
C65A C66A C61A 123.9(15)
C76A C71A C72A 114.5(15)
C76A C71A B2 120.1(13)
C72A C71A B2 125.4(13)
F72A C72A C73A 118.1(15)
F72A C72A C71A 120.8(15)
C73A C72A C71A 121.1(15)
C74A C73A F73A 119.4(18)
C74A C73A C72A 122.7(17)
F73A C73A C72A 117.9(15)
C73A C74A F74A 123.0(18)
C73A C74A C75A 119.2(19)
F74A C74A C75A 117.8(17)
F75A C75A C76A 122.1(15)
F75A C75A C74A 120.3(16)
C76A C75A C74A 117.4(16)
F76A C76A C75A 115.3(13)
F76A C76A C71A 119.9(14)
C75A C76A C71A 124.8(15)
C2B C1B P2 105.8(9)
C2B C1B H111 110.6
P2 C1B H111 110.6
C2B C1B H112 110.6
P2 C1B H112 110.6
H111 C1B H112 108.7
C3B C2B C1B 110.2(10)
C3B C2B H211 109.6
C1B C2B H211 109.6
C3B C2B H212 109.6
C1B C2B H212 109.6
H211 C2B H212 108.1
O2 C3B C2B 123.4(11)
O2 C3B B3 119.6(12)
C2B C3B B3 116.8(12)
C5B C4B P2 117.9(8)
C5B C4B H411 107.8
P2 C4B H411 107.8
C5B C4B H412 107.8
P2 C4B H412 107.8
H411 C4B H412 107.2
C4B C5B B4 112.3(10)
C4B C5B H511 109.1
B4 C5B H511 109.1
C4B C5B H512 109.1
B4 C5B H512 109.1
H511 C5B H512 107.9
C12B C11B C16B 119.5(11)
C12B C11B P2 122.6(9)
C16B C11B P2 117.2(10)
C13B C12B C11B 118.3(12)
C13B C12B C21B 114.2(11)
C11B C12B C21B 126.9(11)
C14B C13B C12B 122.5(13)
C14B C13B H13B 118.7
C12B C13B H13B 118.7
C13B C14B C15B 118.9(12)
C13B C14B H14B 120.5
C15B C14B H14B 120.5
C16B C15B C14B 121.6(13)
C16B C15B H15B 119.2
C14B C15B H15B 119.2
C15B C16B C11B 118.8(12)
C15B C16B C31B 114.9(11)
C11B C16B C31B 125.7(10)
C22B C21B C26B 117.1(12)
C22B C21B C12B 120.5(11)
C26B C21B C12B 122.3(12)
C21B C22B C23B 120.6(12)
C21B C22B C27B 122.2(12)
C23B C22B C27B 117.1(13)
C24B C23B C22B 122.8(14)
C24B C23B H23B 118.6
C22B C23B H23B 118.6
C23B C24B C25B 116.4(14)
C23B C24B C28B 122.7(15)
C25B C24B C28B 120.8(13)
C26B C25B C24B 123.3(13)
C26B C25B H25B 118.3
C24B C25B H25B 118.3
C25B C26B C21B 119.7(13)
C25B C26B C29B 118.5(12)
C21B C26B C29B 121.8(13)
C22B C27B H27D 109.5
C22B C27B H27E 109.5
H27D C27B H27E 109.5
C22B C27B H27F 109.5
H27D C27B H27F 109.5
H27E C27B H27F 109.5
C24B C28B H28D 109.5
C24B C28B H28E 109.5
H28D C28B H28E 109.5
C24B C28B H28F 109.5
H28D C28B H28F 109.5
H28E C28B H28F 109.5
C26B C29B H29D 109.5
C26B C29B H29E 109.5
H29D C29B H29E 109.5
C26B C29B H29F 109.5
H29D C29B H29F 109.5
H29E C29B H29F 109.5
C36B C31B C32B 119.3(12)
C36B C31B C16B 122.5(12)
C32B C31B C16B 116.4(12)
C33B C32B C31B 118.5(13)
C33B C32B C37B 119.4(13)
C31B C32B C37B 121.9(13)
C34B C33B C32B 123.1(13)
C34B C33B H33B 118.4
C32B C33B H33B 118.4
C33B C34B C35B 118.0(13)
C33B C34B C38B 120.8(13)
C35B C34B C38B 121.2(14)
C34B C35B C36B 121.6(14)
C34B C35B H35B 119.2
C36B C35B H35B 119.2
C31B C36B C35B 118.7(13)
C31B C36B C39B 122.9(12)
C35B C36B C39B 118.4(13)
C32B C37B H37D 109.5
C32B C37B H37E 109.5
H37D C37B H37E 109.5
C32B C37B H37F 109.5
H37D C37B H37F 109.5
H37E C37B H37F 109.5
C34B C38B H38D 109.5
C34B C38B H38E 109.5
H38D C38B H38E 109.5
C34B C38B H38F 109.5
H38D C38B H38F 109.5
H38E C38B H38F 109.5
C36B C39B H39D 109.5
C36B C39B H39E 109.5
H39D C39B H39E 109.5
C36B C39B H39F 109.5
H39D C39B H39F 109.5
H39E C39B H39F 109.5
C42B C41B C46B 112.6(11)
C42B C41B B3 123.6(11)
C46B C41B B3 123.8(11)
F42B C42B C41B 120.1(11)
F42B C42B C43B 114.4(10)
C41B C42B C43B 125.4(12)
F43B C43B C44B 121.9(12)
F43B C43B C42B 120.4(12)
C44B C43B C42B 117.6(12)
C45B C44B F44B 121.9(13)
C45B C44B C43B 119.1(13)
F44B C44B C43B 119.0(12)
C44B C45B F45B 119.9(12)
C44B C45B C46B 121.4(13)
F45B C45B C46B 118.6(12)
F46B C46B C45B 116.4(11)
F46B C46B C41B 119.5(11)
C45B C46B C41B 123.8(12)
C56B C51B C52B 111.7(14)
C56B C51B B3 124.6(14)
C52B C51B B3 123.4(12)
F52B C52B C53B 115.5(14)
F52B C52B C51B 120.2(14)
C53B C52B C51B 124.3(13)
F53B C53B C52B 121.0(14)
F53B C53B C54B 119.1(16)
C52B C53B C54B 119.8(17)
F54B C54B C53B 120.4(16)
F54B C54B C55B 120.3(13)
C53B C54B C55B 119.3(16)
F55B C55B C56B 123.5(14)
F55B C55B C54B 118.9(14)
C56B C55B C54B 117.6(13)
C55B C56B C51B 127.3(15)
C55B C56B F56B 113.9(11)
C51B C56B F56B 118.8(14)
C62B C61B C66B 113.5(13)
C62B C61B B4 120.6(11)
C66B C61B B4 125.7(13)
C61B C62B F62B 120.6(12)
C61B C62B C63B 125.0(13)
F62B C62B C63B 114.4(13)
F63B C63B C64B 122.5(14)
F63B C63B C62B 120.0(13)
C64B C63B C62B 117.4(15)
F64B C64B C65B 123.3(13)
F64B C64B C63B 117.8(14)
C65B C64B C63B 118.8(14)
C64B C65B C66B 121.5(13)
C64B C65B F65B 118.5(12)
C66B C65B F65B 119.9(13)
F66B C66B C65B 115.9(12)
F66B C66B C61B 120.8(12)
C65B C66B C61B 123.3(14)
C72B C71B C76B 113.0(14)
C72B C71B B4 125.3(11)
C76B C71B B4 121.7(13)
F72B C72B C73B 115.1(13)
F72B C72B C71B 120.3(13)
C73B C72B C71B 124.6(13)
F73B C73B C72B 119.9(14)
F73B C73B C74B 120.5(16)
C72B C73B C74B 119.7(16)
F74B C74B C75B 120.0(15)
F74B C74B C73B 121.2(16)
C75B C74B C73B 118.8(16)
F75B C75B C74B 120.0(15)
F75B C75B C76B 120.6(15)
C74B C75B C76B 119.3(15)
F76B C76B C75B 116.1(13)
F76B C76B C71B 119.3(14)
C75B C76B C71B 124.5(15)

loop_
_geom_bond_atom_site_label_1
_geom_bond_atom_site_label_2
_geom_bond_distance
P1 C1A 1.807(13)
P1 C4A 1.835(12)
P1 C11A 1.836(12)
P1 B1 2.049(13)
P2 C4B 1.834(11)
P2 C11B 1.837(12)
P2 C1B 1.845(13)
P2 B3 2.050(18)
B1 C3A 1.614(19)
B1 C41A 1.64(2)
B1 C51A 1.65(2)
B2 C5A 1.63(2)
B2 O2 1.626(17)
B2 C61A 1.63(2)
B2 C71A 1.64(2)
B3 C51B 1.58(2)
B3 C3B 1.648(19)
B3 C41B 1.684(18)
B4 C5B 1.608(18)
B4 O1 1.629(16)
B4 C61B 1.64(2)
B4 C71B 1.66(2)
O1 C3A 1.263(14)
O2 C3B 1.259(15)
C1A C2A 1.545(15)
C1A H101 0.99
C1A H102 0.99
C2A C3A 1.476(17)
C2A H201 0.99
C2A H202 0.99
C4A C5A 1.533(16)
C4A H401 0.99
C4A H402 0.99
C5A H501 0.99
C5A H502 0.99
C11A C16A 1.424(19)
C11A C12A 1.434(19)
C12A C13A 1.417(17)
C12A C21A 1.49(2)
C13A C14A 1.36(2)
C13A H13A 0.95
C14A C15A 1.35(2)
C14A H14A 0.95
C15A C16A 1.400(18)
C15A H15A 0.95
C16A C31A 1.493(19)
C21A C26A 1.382(19)
C21A C22A 1.427(19)
C22A C23A 1.41(2)
C22A C27A 1.48(2)
C23A C24A 1.32(2)
C23A H23A 0.95
C24A C25A 1.39(2)
C24A C28A 1.50(2)
C25A C26A 1.40(2)
C25A H25A 0.95
C26A C29A 1.516(19)
C27A H27A 0.98
C27A H27B 0.98
C27A H27C 0.98
C28A H28A 0.98
C28A H28B 0.98
C28A H28C 0.98
C29A H29A 0.98
C29A H29B 0.98
C29A H29C 0.98
C31A C32A 1.383(18)
C31A C36A 1.39(2)
C32A C33A 1.41(2)
C32A C37A 1.51(2)
C33A C34A 1.38(2)
C33A H33A 0.95
C34A C35A 1.36(2)
C34A C38A 1.54(2)
C35A C36A 1.38(2)
C35A H35A 0.95
C36A C39A 1.51(2)
C37A H37A 0.98
C37A H37B 0.98
C37A H37C 0.98
C38A H38A 0.98
C38A H38B 0.98
C38A H38C 0.98
C39A H39A 0.98
C39A H39B 0.98
C39A H39C 0.98
C41A C46A 1.353(19)
C41A C42A 1.421(18)
C42A F42A 1.339(16)
C42A C43A 1.377(19)
C43A F43A 1.330(16)
C43A C44A 1.33(2)
C44A F44A 1.363(17)
C44A C45A 1.39(2)
C45A F45A 1.347(17)
C45A C46A 1.38(2)
C46A F46A 1.363(15)
C51A C56A 1.344(18)
C51A C52A 1.413(17)
C52A F52A 1.345(16)
C52A C53A 1.351(19)
C53A F53A 1.371(14)
C53A C54A 1.38(2)
C54A C55A 1.356(19)
C54A F54A 1.376(17)
C55A F55A 1.336(16)
C55A C56A 1.397(19)
C56A F56A 1.332(13)
C61A C62A 1.36(2)
C61A C66A 1.41(2)
C62A F62A 1.347(16)
C62A C63A 1.397(19)
C63A F63A 1.330(17)
C63A C64A 1.40(2)
C64A C65A 1.35(2)
C64A F64A 1.358(16)
C65A F65A 1.339(17)
C65A C66A 1.361(19)
C66A F66A 1.341(16)
C71A C76A 1.39(2)
C71A C72A 1.40(2)
C72A F72A 1.324(16)
C72A C73A 1.38(2)
C73A C74A 1.32(2)
C73A F73A 1.365(19)
C74A F74A 1.35(2)
C74A C75A 1.41(2)
C75A F75A 1.336(17)
C75A C76A 1.37(2)
C76A F76A 1.348(17)
C1B C2B 1.562(17)
C1B H111 0.99
C1B H112 0.99
C2B C3B 1.493(19)
C2B H211 0.99
C2B H212 0.99
C4B C5B 1.518(15)
C4B H411 0.99
C4B H412 0.99
C5B H511 0.99
C5B H512 0.99
C11B C12B 1.405(18)
C11B C16B 1.438(17)
C12B C13B 1.388(17)
C12B C21B 1.486(18)
C13B C14B 1.380(18)
C13B H13B 0.95
C14B C15B 1.381(18)
C14B H14B 0.95
C15B C16B 1.380(16)
C15B H15B 0.95
C16B C31B 1.505(18)
C21B C22B 1.399(18)
C21B C26B 1.437(17)
C22B C23B 1.410(19)
C22B C27B 1.514(17)
C23B C24B 1.365(19)
C23B H23B 0.95
C24B C25B 1.41(2)
C24B C28B 1.49(2)
C25B C26B 1.377(19)
C25B H25B 0.95
C26B C29B 1.483(19)
C27B H27D 0.98
C27B H27E 0.98
C27B H27F 0.98
C28B H28D 0.98
C28B H28E 0.98
C28B H28F 0.98
C29B H29D 0.98
C29B H29E 0.98
C29B H29F 0.98
C31B C36B 1.389(18)
C31B C32B 1.414(18)
C32B C33B 1.376(18)
C32B C37B 1.46(2)
C33B C34B 1.358(19)
C33B H33B 0.95
C34B C35B 1.388(18)
C34B C38B 1.486(19)
C35B C36B 1.397(18)
C35B H35B 0.95
C36B C39B 1.508(18)
C37B H37D 0.98
C37B H37E 0.98
C37B H37F 0.98
C38B H38D 0.98
C38B H38E 0.98
C38B H38F 0.98
C39B H39D 0.98
C39B H39E 0.98
C39B H39F 0.98
C41B C42B 1.366(17)
C41B C46B 1.395(17)
C42B F42B 1.361(13)
C42B C43B 1.401(18)
C43B F43B 1.333(15)
C43B C44B 1.379(19)
C44B C45B 1.335(19)
C44B F44B 1.338(15)
C45B F45B 1.360(15)
C45B C46B 1.363(18)
C46B F46B 1.344(14)
C51B C56B 1.368(19)
C51B C52B 1.40(2)
C52B F52B 1.364(16)
C52B C53B 1.37(2)
C53B F53B 1.365(19)
C53B C54B 1.37(2)
C54B F54B 1.359(18)
C54B C55B 1.37(2)
C55B F55B 1.334(15)
C55B C56B 1.37(2)
C56B F56B 1.371(16)
C61B C62B 1.347(19)
C61B C66B 1.389(18)
C62B F62B 1.348(14)
C62B C63B 1.43(2)
C63B F63B 1.343(18)
C63B C64B 1.37(2)
C64B F64B 1.344(16)
C64B C65B 1.35(2)
C65B C66B 1.367(18)
C65B F65B 1.378(15)
C66B F66B 1.360(16)
C71B C72B 1.39(2)
C71B C76B 1.394(19)
C72B F72B 1.359(15)
C72B C73B 1.37(2)
C73B F73B 1.343(18)
C73B C74B 1.38(2)
C74B F74B 1.328(18)
C74B C75B 1.37(2)
C75B F75B 1.339(17)
C75B C76B 1.38(2)
C76B F76B 1.345(16)

loop_
_geom_torsion_atom_site_label_1
_geom_torsion_atom_site_label_2
_geom_torsion_atom_site_label_3
_geom_torsion_atom_site_label_4
_geom_torsion
C5B B4 O1 C3A 68.1(17)
C61B B4 O1 C3A -175.9(12)
C71B B4 O1 C3A -57.3(16)
C5A B2 O2 C3B 69.3(16)
C61A B2 O2 C3B -54.5(17)
C71A B2 O2 C3B -174.7(11)
C4A P1 C1A C2A 81.8(8)
C11A P1 C1A C2A -161.3(8)
B1 P1 C1A C2A -39.3(8)
P1 C1A C2A C3A 20.8(12)
B4 O1 C3A C2A -6.(2)
B4 O1 C3A B1 176.8(12)
C1A C2A C3A O1 -160.1(11)
C1A C2A C3A B1 17.2(15)
C41A B1 C3A O1 -114.6(13)
C51A B1 C3A O1 11.2(17)
P1 B1 C3A O1 137.0(11)
C41A B1 C3A C2A 68.0(13)
C51A B1 C3A C2A -166.2(11)
P1 B1 C3A C2A -40.3(13)
C1A P1 C4A C5A -51.3(11)
C11A P1 C4A C5A -171.8(10)
B1 P1 C4A C5A 47.0(13)
P1 C4A C5A B2 176.6(9)
O2 B2 C5A C4A 171.2(11)
C61A B2 C5A C4A -73.4(15)
C71A B2 C5A C4A 63.1(14)
C1A P1 C11A C16A -1.7(12)
C4A P1 C11A C16A 112.3(11)
B1 P1 C11A C16A -106.0(12)
C1A P1 C11A C12A 174.9(9)
C4A P1 C11A C12A -71.2(11)
B1 P1 C11A C12A 70.5(12)
C16A C11A C12A C13A 8.8(17)
P1 C11A C12A C13A -167.9(9)
C16A C11A C12A C21A -166.6(12)
P1 C11A C12A C21A 16.7(17)
C11A C12A C13A C14A -4.6(19)
C21A C12A C13A C14A 171.3(12)
C12A C13A C14A C15A -2.(2)
C13A C14A C15A C16A 5.(2)
C14A C15A C16A C11A 0.(2)
C14A C15A C16A C31A -174.5(13)
C12A C11A C16A C15A -6.4(18)
P1 C11A C16A C15A 170.1(10)
C12A C11A C16A C31A 167.2(12)
P1 C11A C16A C31A -16.4(18)
C13A C12A C21A C26A -93.7(14)
C11A C12A C21A C26A 81.7(16)
C13A C12A C21A C22A 73.9(16)
C11A C12A C21A C22A -110.7(15)
C26A C21A C22A C23A -6.5(19)
C12A C21A C22A C23A -173.8(12)
C26A C21A C22A C27A 170.0(13)
C12A C21A C22A C27A 3.(2)
C21A C22A C23A C24A 0.(2)
C27A C22A C23A C24A -176.3(14)
C22A C23A C24A C25A 3.(2)
C22A C23A C24A C28A -179.1(13)
C23A C24A C25A C26A -1.(2)
C28A C24A C25A C26A -178.4(13)
C22A C21A C26A C25A 9.0(19)
C12A C21A C26A C25A 177.0(11)
C22A C21A C26A C29A -166.0(12)
C12A C21A C26A C29A 2.0(19)
C24A C25A C26A C21A -5.5(19)
C24A C25A C26A C29A 169.8(12)
C15A C16A C31A C32A 94.0(15)
C11A C16A C31A C32A -79.7(16)
C15A C16A C31A C36A -77.4(16)
C11A C16A C31A C36A 109.0(16)
C36A C31A C32A C33A -5.7(19)
C16A C31A C32A C33A -177.3(12)
C36A C31A C32A C37A 173.3(12)
C16A C31A C32A C37A 1.7(19)
C31A C32A C33A C34A 3.(2)
C37A C32A C33A C34A -175.6(14)
C32A C33A C34A C35A -1.(2)
C32A C33A C34A C38A 177.9(15)
C33A C34A C35A C36A 0.(2)
C38A C34A C35A C36A -178.4(15)
C34A C35A C36A C31A -3.(2)
C34A C35A C36A C39A 179.7(14)
C32A C31A C36A C35A 5.(2)
C16A C31A C36A C35A 176.8(12)
C32A C31A C36A C39A -177.0(12)
C16A C31A C36A C39A -5.7(19)
C3A B1 C41A C46A 28.2(16)
C51A B1 C41A C46A -95.0(15)
P1 B1 C41A C46A 125.9(12)
C3A B1 C41A C42A -163.7(12)
C51A B1 C41A C42A 73.1(15)
P1 B1 C41A C42A -65.9(14)
C46A C41A C42A F42A 179.1(12)
B1 C41A C42A F42A 9.9(19)
C46A C41A C42A C43A -1.(2)
B1 C41A C42A C43A -169.6(13)
F42A C42A C43A F43A 3.(2)
C41A C42A C43A F43A -177.9(13)
F42A C42A C43A C44A -177.5(13)
C41A C42A C43A C44A 2.(2)
F43A C43A C44A F44A -1.(2)
C42A C43A C44A F44A 179.1(13)
F43A C43A C44A C45A 175.6(13)
C42A C43A C44A C45A -4.(2)
C43A C44A C45A F45A 179.7(14)
F44A C44A C45A F45A -4.(2)
C43A C44A C45A C46A 5.(2)
F44A C44A C45A C46A -178.2(13)
C42A C41A C46A F46A -176.6(12)
B1 C41A C46A F46A -7.2(19)
C42A C41A C46A C45A 1.(2)
B1 C41A C46A C45A 170.8(13)
F45A C45A C46A C41A -178.2(13)
C44A C45A C46A C41A -4.(2)
F45A C45A C46A F46A 0.0(19)
C44A C45A C46A F46A 174.4(12)
C3A B1 C51A C56A 74.0(15)
C41A B1 C51A C56A -164.7(11)
P1 B1 C51A C56A -32.7(16)
C3A B1 C51A C52A -101.6(13)
C41A B1 C51A C52A 19.7(17)
P1 B1 C51A C52A 151.7(10)
C56A C51A C52A F52A 178.9(11)
B1 C51A C52A F52A -5.1(18)
C56A C51A C52A C53A 0.8(18)
B1 C51A C52A C53A 176.7(12)
F52A C52A C53A F53A 0.2(18)
C51A C52A C53A F53A 178.4(11)
F52A C52A C53A C54A -178.9(12)
C51A C52A C53A C54A -1.(2)
C52A C53A C54A C55A 1.(2)
F53A C53A C54A C55A -178.0(12)
C52A C53A C54A F54A 180.0(12)
F53A C53A C54A F54A 1.(2)
F54A C54A C55A F55A 3.(2)
C53A C54A C55A F55A -178.4(12)
F54A C54A C55A C56A 179.5(11)
C53A C54A C55A C56A -2.(2)
C52A C51A C56A F56A -179.6(10)
B1 C51A C56A F56A 4.5(18)
C52A C51A C56A C55A -1.3(18)
B1 C51A C56A C55A -177.2(11)
F55A C55A C56A F56A -3.1(16)
C54A C55A C56A F56A -179.8(11)
F55A C55A C56A C51A 178.5(11)
C54A C55A C56A C51A 1.8(19)
C5A B2 C61A C62A -8.(2)
O2 B2 C61A C62A 110.1(14)
C71A B2 C61A C62A -142.5(14)
C5A B2 C61A C66A 175.3(12)
O2 B2 C61A C66A -66.2(15)
C71A B2 C61A C66A 41.2(17)
C66A C61A C62A F62A 178.5(11)
B2 C61A C62A F62A 2.(2)
C66A C61A C62A C63A 4.(2)
B2 C61A C62A C63A -172.9(13)
F62A C62A C63A F63A 0.7(18)
C61A C62A C63A F63A 175.9(12)
F62A C62A C63A C64A -177.9(11)
C61A C62A C63A C64A -3.(2)
F63A C63A C64A C65A -178.1(12)
C62A C63A C64A C65A 0.(2)
F63A C63A C64A F64A 2.3(19)
C62A C63A C64A F64A -179.2(12)
F64A C64A C65A F65A 0.(2)
C63A C64A C65A F65A -179.5(12)
F64A C64A C65A C66A 180.0(13)
C63A C64A C65A C66A 0.(2)
F65A C65A C66A F66A -4.(2)
C64A C65A C66A F66A 175.9(12)
F65A C65A C66A C61A -179.4(13)
C64A C65A C66A C61A 1.(2)
C62A C61A C66A F66A -177.5(11)
B2 C61A C66A F66A -0.8(18)
C62A C61A C66A C65A -3.(2)
B2 C61A C66A C65A 174.1(13)
C5A B2 C71A C76A 67.9(16)
O2 B2 C71A C76A -46.2(15)
C61A B2 C71A C76A -155.8(13)
C5A B2 C71A C72A -115.0(15)
O2 B2 C71A C72A 130.9(13)
C61A B2 C71A C72A 21.(2)
C76A C71A C72A F72A -175.4(12)
B2 C71A C72A F72A 7.(2)
C76A C71A C72A C73A 3.(2)
B2 C71A C72A C73A -174.0(14)
F72A C72A C73A C74A 178.9(15)
C71A C72A C73A C74A 0.(3)
F72A C72A C73A F73A -2.(2)
C71A C72A C73A F73A 179.7(13)
F73A C73A C74A F74A 0.(3)
C72A C73A C74A F74A 179.1(16)
F73A C73A C74A C75A 176.5(14)
C72A C73A C74A C75A -4.(3)
C73A C74A C75A F75A -179.6(15)
F74A C74A C75A F75A -3.(2)
C73A C74A C75A C76A 4.(2)
F74A C74A C75A C76A -178.8(14)
F75A C75A C76A F76A 3.(2)
C74A C75A C76A F76A 179.2(13)
F75A C75A C76A C71A -176.8(13)
C74A C75A C76A C71A -1.(2)
C72A C71A C76A F76A 177.2(12)
B2 C71A C76A F76A -5.4(19)
C72A C71A C76A C75A -3.(2)
B2 C71A C76A C75A 174.4(14)
C4B P2 C1B C2B 82.5(9)
C11B P2 C1B C2B -160.3(8)
B3 P2 C1B C2B -39.2(9)
P2 C1B C2B C3B 20.8(12)
B2 O2 C3B C2B -7.1(19)
B2 O2 C3B B3 177.4(11)
C1B C2B C3B O2 -159.6(11)
C1B C2B C3B B3 15.9(14)
C51B B3 C3B O2 8.9(17)
C41B B3 C3B O2 -116.1(13)
P2 B3 C3B O2 136.6(10)
C51B B3 C3B C2B -166.8(11)
C41B B3 C3B C2B 68.2(14)
P2 B3 C3B C2B -39.1(11)
C11B P2 C4B C5B -168.6(10)
C1B P2 C4B C5B -49.1(12)
B3 P2 C4B C5B 51.3(13)
P2 C4B C5B B4 176.3(10)
O1 B4 C5B C4B 169.9(11)
C61B B4 C5B C4B 62.2(15)
C71B B4 C5B C4B -72.3(15)
C4B P2 C11B C12B 119.7(11)
C1B P2 C11B C12B 5.8(13)
B3 P2 C11B C12B -99.1(12)
C4B P2 C11B C16B -70.6(11)
C1B P2 C11B C16B 175.5(10)
B3 P2 C11B C16B 70.6(11)
C16B C11B C12B C13B -5.3(19)
P2 C11B C12B C13B 164.3(10)
C16B C11B C12B C21B 164.9(12)
P2 C11B C12B C21B -25.6(19)
C11B C12B C13B C14B 0.(2)
C21B C12B C13B C14B -171.6(12)
C12B C13B C14B C15B 5.(2)
C13B C14B C15B C16B -5.(2)
C14B C15B C16B C11B -1.(2)
C14B C15B C16B C31B 170.5(13)
C12B C11B C16B C15B 5.9(19)
P2 C11B C16B C15B -164.2(11)
C12B C11B C16B C31B -164.5(13)
P2 C11B C16B C31B 25.4(18)
C13B C12B C21B C22B 104.7(14)
C11B C12B C21B C22B -65.8(18)
C13B C12B C21B C26B -70.9(16)
C11B C12B C21B C26B 118.6(15)
C26B C21B C22B C23B -1.9(18)
C12B C21B C22B C23B -177.6(12)
C26B C21B C22B C27B 175.3(11)
C12B C21B C22B C27B -0.5(18)
C21B C22B C23B C24B 0.(2)
C27B C22B C23B C24B -177.7(13)
C22B C23B C24B C25B 2.(2)
C22B C23B C24B C28B 178.8(14)
C23B C24B C25B C26B -2.(2)
C28B C24B C25B C26B -178.6(14)
C24B C25B C26B C21B 0.(2)
C24B C25B C26B C29B -177.8(13)
C22B C21B C26B C25B 2.1(18)
C12B C21B C26B C25B 177.9(12)
C22B C21B C26B C29B 179.6(12)
C12B C21B C26B C29B -4.7(19)
C15B C16B C31B C36B 74.3(17)
C11B C16B C31B C36B -115.0(16)
C15B C16B C31B C32B -90.3(15)
C11B C16B C31B C32B 80.4(16)
C36B C31B C32B C33B 8.7(18)
C16B C31B C32B C33B 173.8(11)
C36B C31B C32B C37B -166.0(12)
C16B C31B C32B C37B -0.9(17)
C31B C32B C33B C34B -1.3(19)
C37B C32B C33B C34B 173.5(13)
C32B C33B C34B C35B -4.(2)
C32B C33B C34B C38B 179.0(12)
C33B C34B C35B C36B 1.3(19)
C38B C34B C35B C36B 178.7(12)
C32B C31B C36B C35B -10.9(18)
C16B C31B C36B C35B -175.0(11)
C32B C31B C36B C39B 167.4(11)
C16B C31B C36B C39B 3.3(19)
C34B C35B C36B C31B 6.0(19)
C34B C35B C36B C39B -172.4(12)
C51B B3 C41B C42B 71.5(18)
C3B B3 C41B C42B -165.5(14)
P2 B3 C41B C42B -68.9(16)
C51B B3 C41B C46B -105.0(16)
C3B B3 C41B C46B 18.(2)
P2 B3 C41B C46B 114.6(14)
C46B C41B C42B F42B 179.4(13)
B3 C41B C42B F42B 3.(2)
C46B C41B C42B C43B -2.(2)
B3 C41B C42B C43B -178.4(15)
F42B C42B C43B F43B 1.(2)
C41B C42B C43B F43B -177.9(14)
F42B C42B C43B C44B 179.1(14)
C41B C42B C43B C44B 0.(2)
F43B C43B C44B C45B -179.2(15)
C42B C43B C44B C45B 3.(2)
F43B C43B C44B F44B 3.(2)
C42B C43B C44B F44B -175.0(14)
F44B C44B C45B F45B -4.(3)
C43B C44B C45B F45B 178.1(15)
F44B C44B C45B C46B 173.6(15)
C43B C44B C45B C46B -4.(3)
C44B C45B C46B F46B 176.2(15)
F45B C45B C46B F46B -6.(2)
C44B C45B C46B C41B 3.(3)
F45B C45B C46B C41B -179.6(15)
C42B C41B C46B F46B -173.1(13)
B3 C41B C46B F46B 4.(2)
C42B C41B C46B C45B 0.(2)
B3 C41B C46B C45B 177.1(15)
C3B B3 C51B C56B 74.3(16)
C41B B3 C51B C56B -165.6(12)
P2 B3 C51B C56B -33.2(18)
C3B B3 C51B C52B -99.5(15)
C41B B3 C51B C52B 20.5(18)
P2 B3 C51B C52B 153.0(11)
C56B C51B C52B F52B -178.5(12)
B3 C51B C52B F52B -4.(2)
C56B C51B C52B C53B 2.(2)
B3 C51B C52B C53B 176.4(14)
F52B C52B C53B F53B 1.(2)
C51B C52B C53B F53B -179.0(13)
F52B C52B C53B C54B 178.0(13)
C51B C52B C53B C54B -2.(2)
F53B C53B C54B F54B -2.(2)
C52B C53B C54B F54B -178.9(13)
F53B C53B C54B C55B 178.8(13)
C52B C53B C54B C55B 2.(2)
F54B C54B C55B F55B -1.(2)
C53B C54B C55B F55B 178.5(13)
F54B C54B C55B C56B 179.5(12)
C53B C54B C55B C56B -2.(2)
F55B C55B C56B C51B -178.8(12)
C54B C55B C56B C51B 1.(2)
F55B C55B C56B F56B 1.5(18)
C54B C55B C56B F56B -178.5(12)
C52B C51B C56B C55B -1.(2)
B3 C51B C56B C55B -175.8(13)
C52B C51B C56B F56B 178.4(11)
B3 C51B C56B F56B 3.9(19)
C5B B4 C61B C62B 71.9(15)
O1 B4 C61B C62B -42.5(14)
C71B B4 C61B C62B -152.6(12)
C5B B4 C61B C66B -112.6(14)
O1 B4 C61B C66B 132.9(12)
C71B B4 C61B C66B 22.8(17)
C66B C61B C62B F62B 174.1(11)
B4 C61B C62B F62B -10.0(18)
C66B C61B C62B C63B -5.5(19)
B4 C61B C62B C63B 170.4(12)
C61B C62B C63B F63B -176.6(13)
F62B C62B C63B F63B 3.8(18)
C61B C62B C63B C64B 1.(2)
F62B C62B C63B C64B -178.9(12)
F63B C63B C64B F64B -1.(2)
C62B C63B C64B F64B -178.1(11)
F63B C63B C64B C65B -177.8(12)
C62B C63B C64B C65B 5.(2)
F64B C64B C65B C66B 177.8(12)
C63B C64B C65B C66B -5.(2)
F64B C64B C65B F65B -0.1(19)
C63B C64B C65B F65B 176.6(12)
C64B C65B C66B F66B 179.5(11)
F65B C65B C66B F66B -2.6(17)
C64B C65B C66B C61B 0.(2)
F65B C65B C66B C61B 178.0(11)
C62B C61B C66B F66B -174.2(11)
B4 C61B C66B F66B 10.1(19)
C62B C61B C66B C65B 5.2(19)
B4 C61B C66B C65B -170.5(12)
C5B B4 C71B C72B -10.4(18)
O1 B4 C71B C72B 110.0(13)
C61B B4 C71B C72B -143.3(12)
C5B B4 C71B C76B 172.0(11)
O1 B4 C71B C76B -67.6(14)
C61B B4 C71B C76B 39.1(17)
C76B C71B C72B F72B 177.1(11)
B4 C71B C72B F72B -0.7(19)
C76B C71B C72B C73B -2.4(19)
B4 C71B C72B C73B 179.8(13)
F72B C72B C73B F73B 1.6(19)
C71B C72B C73B F73B -178.9(12)
F72B C72B C73B C74B -178.1(12)
C71B C72B C73B C74B 1.(2)
F73B C73B C74B F74B 1.(2)
C72B C73B C74B F74B -179.3(13)
F73B C73B C74B C75B 179.8(13)
C72B C73B C74B C75B -1.(2)
F74B C74B C75B F75B -2.(2)
C73B C74B C75B F75B 179.8(13)
F74B C74B C75B C76B 179.7(13)
C73B C74B C75B C76B 1.(2)
F75B C75B C76B F76B 0.(2)
C74B C75B C76B F76B 178.6(12)
F75B C75B C76B C71B 178.9(12)
C74B C75B C76B C71B -2.(2)
C72B C71B C76B F76B -178.0(11)
B4 C71B C76B F76B -0.1(19)
C72B C71B C76B C75B 3.(2)
B4 C71B C76B C75B -179.2(13)
